data_2312317
loop_
_publ_author_name
'Marchetti, Danilo'
'Pedrini, Alessandro'
'Massera, Chiara'
'Diame, Moussa Faye'
'Jandl, Christian'
'Steinfeld, Gunther'
'Gemmi, Mauro'

_publ_section_title
;
 3D electron diffraction analysis of a novel, mechanochemically
 synthesized supramolecular organic framework based on
 tetrakis-4-(4-pyridyl)phenylmethane.
;
_journal_coeditor_code JE5052SUP1
_journal_issue 6
_journal_name_full 'Acta crystallographica Section B, Structural science, crystal engineering and materials'
_journal_page_first 432
_journal_page_last 436
_journal_paper_doi 10.1107/S2052520623007680
_journal_volume 79
_journal_year 2023
_chemical_formula_moiety 'C45 H32 N4, 0.5(C7 H7 O)'
_chemical_formula_sum 'C48.5 H35.5 N4 O0.5'
_chemical_formula_weight 682.35
_chemical_name_systematic TPPM_BnOH
_space_group_IT_number 15
_space_group_name_Hall '-C 2yc'
_space_group_name_H-M_alt 'C 1 2/c 1'
_symmetry_cell_setting monoclinic
_symmetry_Int_Tables_number 15
_symmetry_space_group_name_Hall '-C 2yc'
_symmetry_space_group_name_H-M 'C 1 2/c 1'
_audit_creation_date 2022-11-03
_audit_creation_method 'Jana2020 1.3.40'
_cell_angle_alpha 90
_cell_angle_beta 119.031(14)
_cell_angle_gamma 90
_cell_formula_units_Z 4
_cell_length_a 27.946(7)
_cell_length_b 7.0236(5)
_cell_length_c 21.610(3)
_cell_measurement_reflns_used 2636
_cell_measurement_temperature 293
_cell_measurement_theta_max 0.82
_cell_measurement_theta_min 0.08
_cell_volume 3708.7(12)
_diffrn_ambient_temperature 293
_diffrn_measured_fraction_theta_full 0.72
_diffrn_measured_fraction_theta_max 0.72
_diffrn_measurement_device_type 'Eldico ED-1'
_diffrn_measurement_method '3D - cRED'
_diffrn_radiation_probe electron
_diffrn_radiation_source LaB6
_diffrn_radiation_type electron
_diffrn_radiation_wavelength 0.0285
_diffrn_reflns_av_unetI/netI 0.0641
_diffrn_reflns_limit_h_max 27
_diffrn_reflns_limit_h_min -26
_diffrn_reflns_limit_k_max 6
_diffrn_reflns_limit_k_min -6
_diffrn_reflns_limit_l_max 20
_diffrn_reflns_limit_l_min -21
_diffrn_reflns_number 15678
_diffrn_reflns_theta_full 0.82
_diffrn_reflns_theta_max 0.82
_diffrn_reflns_theta_min 0.08
_diffrn_source LaB6
_exptl_absorpt_coefficient_mu 0
_exptl_crystal_colour_lustre clear
_exptl_crystal_colour_modifier light
_exptl_crystal_colour_primary white
_exptl_crystal_density_diffrn 1.2221
_exptl_crystal_description plate
_exptl_crystal_F_000 1434
_exptl_crystal_preparation 'Solid deposition on a TEM grid'
_exptl_crystal_recrystallization_method 'Mechanochemical Synthesis'
_exptl_crystal_size_max 0.001
_exptl_crystal_size_mid 0.0005
_exptl_crystal_size_min 0.0002
_refine_diff_density_max 0.15
_refine_diff_density_min -0.19
_refine_ls_extinction_method none
_refine_ls_goodness_of_fit_gt 0.0000
_refine_ls_goodness_of_fit_ref 3.9081
_refine_ls_hydrogen_treatment constr
_refine_ls_number_constraints 0
_refine_ls_number_parameters 210
_refine_ls_number_reflns 3291
_refine_ls_number_restraints 50
_refine_ls_R_factor_all 0.2031
_refine_ls_R_factor_gt 0.1442
_refine_ls_shift/su_max 0.0147
_refine_ls_shift/su_mean 0.0006
_refine_ls_structure_factor_coef F
_refine_ls_weighting_details w=1/(\s^2^(F)+0.0001F^2^)
_refine_ls_weighting_scheme sigma
_refine_ls_wR_factor_gt 0.1479
_refine_ls_wR_factor_ref 0.1532
_reflns_number_gt 1719
_reflns_number_total 3291
_reflns_threshold_expression I>3\s(I)
_cod_data_source_file je5052sup1.cif
_cod_data_source_block I
_cod_depositor_comments 'Adding full bibliography for 2312317.cif.'
_cod_original_formula_sum 'C48.50 H35.50 N4 O0.50'
_cod_database_code 2312317
_cod_database_fobs_code 2312317

loop_
_space_group_symop_id
_space_group_symop_operation_xyz
1 x,y,z
2 -x,y,-z+1/2
3 -x,-y,-z
4 x,-y,z+1/2
5 x+1/2,y+1/2,z
6 -x+1/2,y+1/2,-z+1/2
7 -x+1/2,-y+1/2,-z
8 x+1/2,-y+1/2,z+1/2

loop_
_atom_site_label
_atom_site_type_symbol
_atom_site_fract_x
_atom_site_fract_y
_atom_site_fract_z
_atom_site_adp_type
_atom_site_U_iso_or_equiv
_atom_site_site_symmetry_multiplicity
_atom_site_occupancy
_atom_site_calc_flag
_atom_site_refinement_flags
_atom_site_disorder_assembly
_atom_site_disorder_group
O1s O -0.28 -0.72 -0.012 Uiso 0.054 8 0.25 d . . .
C1s C -0.234 -0.602 0.015 Uiso 0.07 8 0.25 d . . .
C2s C -0.252 -0.398 0.007 Uiso 0.093 8 0.25 d . . .
C3s C -0.219 -0.25 0.011 Uiso 0.096 8 0.25 d . . .
C4s C -0.233 -0.06 0.004 Uiso 0.092 8 0.25 d . . .
C5s C -0.286 -0.014 -0.01 Uiso 0.094 8 0.25 d . . .
C6s C -0.32 -0.158 -0.011 Uiso 0.105 8 0.25 d . . .
C7s C -0.303 -0.345 -0.004 Uiso 0.102 8 0.25 d . . .
N1a N -0.1039(5) -1.2917(8) -0.1027(4) Uiso 0.047(2) 8 1 d . . .
N1b N -0.2700(5) 0.2104(12) 0.1658(4) Uiso 0.070(3) 8 1 d . . .
C1 C 0 -0.5194(12) 0.25 Uiso 0.020(3) 4 1 d . . .
C2a C -0.0193(4) -0.6531(7) 0.1851(3) Uiso 0.0159(18) 8 1 d . . .
C2b C -0.0455(4) -0.3890(6) 0.2426(4) Uiso 0.0180(18) 8 1 d . . .
C3a C 0.0159(3) -0.7971(7) 0.1882(3) Uiso 0.0152(18) 8 1 d . . .
C3b C -0.0751(4) -0.4134(7) 0.2775(3) Uiso 0.023(2) 8 1 d . . .
C4a C 0.0010(4) -0.9205(6) 0.1299(4) Uiso 0.023(2) 8 1 d . . .
C4b C -0.1189(4) -0.2915(8) 0.2633(3) Uiso 0.032(2) 8 1 d . . .
C5a C -0.0484(4) -0.8993(7) 0.0697(3) Uiso 0.0174(19) 8 1 d . . .
C5b C -0.1324(4) -0.1459(7) 0.2137(3) Uiso 0.024(2) 8 1 d . . .
C6a C -0.0842(4) -0.7551(8) 0.0663(3) Uiso 0.030(2) 8 1 d . . .
C6b C -0.1026(4) -0.1221(8) 0.1793(3) Uiso 0.035(2) 8 1 d . . .
C7a C -0.0691(4) -0.6302(7) 0.1246(4) Uiso 0.033(2) 8 1 d . . .
C7b C -0.0596(4) -0.2422(8) 0.1932(3) Uiso 0.025(2) 8 1 d . . .
C8a C -0.0677(4) -1.0340(8) 0.0074(4) Uiso 0.036(2) 8 1 d . . .
C8b C -0.1830(4) -0.0207(9) 0.1966(3) Uiso 0.034(2) 8 1 d . . .
C9a C -0.1069(4) -0.9836(8) -0.0588(4) Uiso 0.044(3) 8 1 d . . .
C9b C -0.2306(5) -0.0934(9) 0.1899(3) Uiso 0.068(3) 8 1 d . . .
C10a C -0.1248(4) -1.1200(10) -0.1148(3) Uiso 0.058(3) 8 1 d . . .
C10b C -0.2744(5) 0.0283(14) 0.1742(4) Uiso 0.104(4) 8 1 d . . .
C11a C -0.0650(4) -1.3435(8) -0.0372(4) Uiso 0.055(3) 8 1 d . . .
C11b C -0.2231(6) 0.2831(9) 0.1725(4) Uiso 0.068(3) 8 1 d . . .
C12a C -0.0465(4) -1.2172(8) 0.0182(3) Uiso 0.037(2) 8 1 d . . .
C12b C -0.1796(4) 0.1700(10) 0.1879(4) Uiso 0.052(3) 8 1 d . . .
H1s H -0.211821 -0.6259 -0.01415 Uiso 0.084 8 0.25 d . . .
H2s H -0.207512 -0.633889 0.070863 Uiso 0.084 8 0.25 d . . .
H3s H -0.177971 -0.285093 0.02057 Uiso 0.1152 8 0.25 d . . .
H4s H -0.203841 0.050296 0.009185 Uiso 0.1104 8 0.25 d . . .
H5s H -0.300235 0.133043 -0.019956 Uiso 0.1128 8 0.25 d . . .
H6s H -0.360184 -0.124033 -0.017306 Uiso 0.126 8 0.25 d . . .
H7s H -0.331334 -0.456323 -0.00734 Uiso 0.1224 8 0.25 d . . .
H3a H 0.055337 -0.815095 0.235796 Uiso 0.0183 8 1 d . . .
H3b H -0.064535 -0.527455 0.316218 Uiso 0.0281 8 1 d . . .
H4a H 0.028929 -1.033072 0.132913 Uiso 0.0273 8 1 d . . .
H4b H -0.142463 -0.310264 0.291004 Uiso 0.0379 8 1 d . . .
H6a H -0.123799 -0.738586 0.018761 Uiso 0.0356 8 1 d . . .
H6b H -0.112986 -0.007661 0.140848 Uiso 0.0415 8 1 d . . .
H7a H -0.096782 -0.516766 0.121616 Uiso 0.0396 8 1 d . . .
H7b H -0.036292 -0.222442 0.165328 Uiso 0.0302 8 1 d . . .
H9a H -0.124389 -0.840856 -0.069067 Uiso 0.0532 8 1 d . . .
H9b H -0.234265 -0.245457 0.196747 Uiso 0.0814 8 1 d . . .
H10a H -0.156231 -1.080894 -0.167979 Uiso 0.0695 8 1 d . . .
H10b H -0.312516 -0.028742 0.168878 Uiso 0.1244 8 1 d . . .
H11a H -0.048146 -1.487154 -0.028118 Uiso 0.0661 8 1 d . . .
H11b H -0.220135 0.435471 0.165439 Uiso 0.0816 8 1 d . . .
H12a H -0.015113 -1.26086 0.070823 Uiso 0.0439 8 1 d . . .
H12b H -0.141967 0.231259 0.193268 Uiso 0.0629 8 1 d . . .

loop_
_atom_site_aniso_label
_atom_site_aniso_type_symbol
_atom_site_aniso_U_11
_atom_site_aniso_U_22
_atom_site_aniso_U_33
_atom_site_aniso_U_12
_atom_site_aniso_U_13
_atom_site_aniso_U_23
? ? ? ? ? ? ? ?

loop_
_atom_type_symbol
_atom_type_description
_atom_type_scat_dispersion_real
_atom_type_scat_dispersion_imag
_atom_type_scat_source
C C 0.0000 0.0000 'International Tables Vol C Tables 4.2.6.8 and 6.1.1.4'
H H 0.0000 0.0000 'International Tables Vol C Tables 4.2.6.8 and 6.1.1.4'
N N 0.0000 0.0000 'International Tables Vol C Tables 4.2.6.8 and 6.1.1.4'
O O 0.0000 0.0000 'International Tables Vol C Tables 4.2.6.8 and 6.1.1.4'

loop_
_geom_angle_atom_site_label_1
_geom_angle_atom_site_label_2
_geom_angle_atom_site_label_3
_geom_angle_site_symmetry_1
_geom_angle_site_symmetry_2
_geom_angle_site_symmetry_3
_geom_angle
_geom_angle_publ_flag
O1s O1s C1s 7_435 . . 52.862(15) ?
O1s O1s C1s 7_435 . 7_435 57.474(3) ?
C1s O1s C1s . . 7_435 110.335(14) ?
O1s C1s O1s . . 7_435 69.665(14) ?
O1s C1s C2s . . . 109.224(15) ?
O1s C1s C4s . . 7_445 91.034(19) ?
O1s C1s C5s . . 7_445 150.171(8) ?
O1s C1s H1s . . . 109.47 ?
O1s C1s H2s . . . 109.47 ?
O1s C1s H5s . . 7_445 126.32 ?
O1s C1s C2s 7_435 . . 171.424(4) ?
O1s C1s C4s 7_435 . 7_445 157.929(6) ?
O1s C1s C5s 7_435 . 7_445 123.957(10) ?
O1s C1s H1s 7_435 . . 63.95 ?
O1s C1s H2s 7_435 . . 78.56 ?
O1s C1s H5s 7_435 . 7_445 58.27 ?
C2s C1s C4s . . 7_445 18.286(4) ?
C2s C1s C5s . . 7_445 52.924(12) ?
C2s C1s H1s . . . 109.47 ?
C2s C1s H2s . . . 109.47 ?
C2s C1s H5s . . 7_445 120.19 ?
C4s C1s C5s 7_445 . 7_445 68.677(16) ?
C4s C1s H1s 7_445 . . 115.82 ?
C4s C1s H2s 7_445 . . 119.35 ?
C4s C1s H5s 7_445 . 7_445 135.82 ?
C5s C1s H1s 7_445 . . 64.44 ?
C5s C1s H2s 7_445 . . 99.7 ?
C5s C1s H5s 7_445 . 7_445 67.47 ?
H1s C1s H2s . . . 109.72 ?
H1s C1s H5s . . 7_445 36.23 ?
H2s C1s H5s . . 7_445 73.63 ?
C1s C2s C3s . . . 122.804(14) ?
C1s C2s C3s . . 7_445 162.606(4) ?
C1s C2s C4s . . 7_445 68.110(16) ?
C1s C2s C5s . . 7_445 42.723(2) ?
C1s C2s C7s . . . 122.6059(14) ?
C3s C2s C3s . . 7_445 72.798(18) ?
C3s C2s C4s . . 7_445 156.417(9) ?
C3s C2s C5s . . 7_445 80.569(15) ?
C3s C2s C7s . . . 114.584(12) ?
C3s C2s C4s 7_445 . 7_445 94.55(2) ?
C3s C2s C5s 7_445 . 7_445 149.381(6) ?
C3s C2s C7s 7_445 . . 42.780(7) ?
C4s C2s C5s 7_445 . 7_445 104.549(19) ?
C4s C2s C7s 7_445 . . 59.339(16) ?
C5s C2s C7s 7_445 . . 163.845(4) ?
C2s C3s C2s . . 7_445 107.202(18) ?
C2s C3s C3s . . 7_445 50.457(8) ?
C2s C3s C4s . . . 125.709(13) ?
C2s C3s C5s . . 7_445 45.477(9) ?
C2s C3s C6s . . 7_445 99.582(15) ?
C2s C3s C7s . . 7_445 167.622(7) ?
C2s C3s H3s . . . 117.15 ?
C2s C3s C3s 7_445 . 7_445 56.745(10) ?
C2s C3s C4s 7_445 . . 19.951(5) ?
C2s C3s C5s 7_445 . 7_445 149.811(8) ?
C2s C3s C6s 7_445 . 7_445 147.828(7) ?
C2s C3s C7s 7_445 . 7_445 75.212(16) ?
C2s C3s H3s 7_445 . . 134.91 ?
C3s C3s C4s 7_445 . . 75.649(5) ?
C3s C3s C5s 7_445 . 7_445 94.8158(13) ?
C3s C3s C6s 7_445 . 7_445 145.999(9) ?
C3s C3s C7s 7_445 . 7_445 130.467(9) ?
C3s C3s H3s 7_445 . . 165.78 ?
C4s C3s C5s . . 7_445 169.740(4) ?
C4s C3s C6s . . 7_445 133.804(2) ?
C4s C3s C7s . . 7_445 58.884(11) ?
C4s C3s H3s . . . 117.15 ?
C5s C3s C6s 7_445 . 7_445 54.162(5) ?
C5s C3s C7s 7_445 . 7_445 128.385(7) ?
C5s C3s H3s 7_445 . . 71.94 ?
C6s C3s C7s 7_445 . 7_445 74.922(13) ?
C6s C3s H3s 7_445 . . 19.78 ?
C7s C3s H3s 7_445 . . 59.73 ?
C1s C4s C2s 7_445 . 7_445 93.60(2) ?
C1s C4s C3s 7_445 . . 159.061(5) ?
C1s C4s C5s 7_445 . . 42.967(6) ?
C1s C4s C7s 7_445 . 7_445 151.967(7) ?
C1s C4s H4s 7_445 . . 78.76 ?
C2s C4s C3s 7_445 . . 65.501(15) ?
C2s C4s C5s 7_445 . . 56.389(16) ?
C2s C4s C7s 7_445 . 7_445 101.020(19) ?
C2s C4s H4s 7_445 . . 158.97 ?
C3s C4s C5s . . . 117.5170(12) ?
C3s C4s C7s . . 7_445 43.332(3) ?
C3s C4s H4s . . . 121.24 ?
C5s C4s C7s . . 7_445 157.378(6) ?
C5s C4s H4s . . . 121.24 ?
C7s C4s H4s 7_445 . . 79.13 ?
C1s C5s C2s 7_445 . 7_445 84.353(13) ?
C1s C5s C3s 7_445 . 7_445 137.574(7) ?
C1s C5s C4s 7_445 . . 68.356(11) ?
C1s C5s C6s 7_445 . . 171.453(6) ?
C1s C5s H1s 7_445 . 7_445 60.66 ?
C1s C5s H5s 7_445 . . 52.43 ?
C2s C5s C3s 7_445 . 7_445 53.954(6) ?
C2s C5s C4s 7_445 . . 19.061(5) ?
C2s C5s C6s 7_445 . . 101.964(15) ?
C2s C5s H1s 7_445 . 7_445 131.84 ?
C2s C5s H5s 7_445 . . 136.51 ?
C3s C5s C4s 7_445 . . 71.693(3) ?
C3s C5s C6s 7_445 . . 48.070(9) ?
C3s C5s H1s 7_445 . 7_445 153.79 ?
C3s C5s H5s 7_445 . . 165 ?
C4s C5s C6s . . . 118.872(12) ?
C4s C5s H1s . . 7_445 112.99 ?
C4s C5s H5s . . . 120.56 ?
C6s C5s H1s . . 7_445 117.01 ?
C6s C5s H5s . . . 120.56 ?
H1s C5s H5s 7_445 . . 33.85 ?
C3s C6s C5s 7_445 . . 77.768(14) ?
C3s C6s C7s 7_445 . . 42.621(2) ?
C3s C6s H3s 7_445 . 7_445 56.8 ?
C3s C6s H6s 7_445 . . 161.03 ?
C5s C6s C7s . . . 119.857(13) ?
C5s C6s H3s . . 7_445 127.04 ?
C5s C6s H6s . . . 120.07 ?
C7s C6s H3s . . 7_445 31.51 ?
C7s C6s H6s . . . 120.07 ?
H3s C6s H6s 7_445 . . 104.45 ?
C2s C7s C3s . . 7_445 62.008(11) ?
C2s C7s C4s . . 7_445 19.642(5) ?
C2s C7s C6s . . . 123.2644(14) ?
C2s C7s H3s . . 7_445 128.03 ?
C2s C7s H7s . . . 118.37 ?
C3s C7s C4s 7_445 . 7_445 77.784(13) ?
C3s C7s C6s 7_445 . . 62.457(12) ?
C3s C7s H3s 7_445 . 7_445 66.05 ?
C3s C7s H7s 7_445 . . 168.68 ?
C4s C7s C6s 7_445 . . 140.239(2) ?
C4s C7s H3s 7_445 . 7_445 141.25 ?
C4s C7s H7s 7_445 . . 100.5 ?
C6s C7s H3s . . 7_445 12.93 ?
C6s C7s H7s . . . 118.37 ?
H3s C7s H7s 7_445 . . 112.17 ?
C10a N1a C11a . . . 120.7(6) ?
C10b N1b C11b . . . 120.5(11) ?
C2a C1 C2a . . 2_555 105.4(6) ?
C2a C1 C2b . . . 111.5(4) ?
C2a C1 C2b . . 2_555 111.6(5) ?
C2a C1 C2b 2_555 . . 111.6(5) ?
C2a C1 C2b 2_555 . 2_555 111.5(4) ?
C2b C1 C2b . . 2_555 105.4(6) ?
C1 C2a C3a . . . 118.1(5) ?
C1 C2a C7a . . . 122.3(7) ?
C3a C2a C7a . . . 119.6(6) ?
C1 C2b C3b . . . 124.5(5) ?
C1 C2b C7b . . . 116.0(9) ?
C3b C2b C7b . . . 119.3(8) ?
C2a C3a C4a . . . 120.5(6) ?
C2a C3a H3a . . . 119.74 ?
C4a C3a H3a . . . 119.74 ?
C2b C3b C4b . . . 119.9(6) ?
C2b C3b H3b . . . 120.04 ?
C4b C3b H3b . . . 120.04 ?
C3a C4a C5a . . . 120.3(7) ?
C3a C4a H4a . . . 119.84 ?
C5a C4a H4a . . . 119.84 ?
C3b C4b C5b . . . 119.8(10) ?
C3b C4b H4b . . . 120.11 ?
C5b C4b H4b . . . 120.11 ?
C4a C5a C6a . . . 119.6(6) ?
C4a C5a C8a . . . 122.5(7) ?
C6a C5a C8a . . . 117.8(6) ?
C4b C5b C6b . . . 120.0(8) ?
C4b C5b C8b . . . 118.2(9) ?
C6b C5b C8b . . . 121.7(6) ?
C5a C6a C7a . . . 120.1(6) ?
C5a C6a H6a . . . 119.93 ?
C7a C6a H6a . . . 119.93 ?
C5b C6b C7b . . . 120.2(6) ?
C5b C6b H6b . . . 119.89 ?
C7b C6b H6b . . . 119.89 ?
C2a C7a C6a . . . 119.8(8) ?
C2a C7a H7a . . . 120.1 ?
C6a C7a H7a . . . 120.1 ?
C2b C7b C6b . . . 120.7(10) ?
C2b C7b H7b . . . 119.63 ?
C6b C7b H7b . . . 119.63 ?
C5a C8a C9a . . . 122.0(6) ?
C5a C8a C12a . . . 119.4(5) ?
C9a C8a C12a . . . 118.6(6) ?
C5b C8b C9b . . . 122.9(6) ?
C5b C8b C12b . . . 118.3(9) ?
C9b C8b C12b . . . 118.8(9) ?
C8a C9a C10a . . . 119.2(6) ?
C8a C9a H9a . . . 120.38 ?
C10a C9a H9a . . . 120.38 ?
C8b C9b C10b . . . 119.5(7) ?
C8b C9b H9b . . . 120.24 ?
C10b C9b H9b . . . 120.24 ?
N1a C10a C9a . . . 120.6(6) ?
N1a C10a H10a . . . 119.7 ?
C9a C10a H10a . . . 119.7 ?
N1b C10b C9b . . . 120.2(12) ?
N1b C10b H10b . . . 119.89 ?
C9b C10b H10b . . . 119.89 ?
N1a C11a C12a . . . 120.7(6) ?
N1a C11a H11a . . . 119.65 ?
C12a C11a H11a . . . 119.65 ?
N1b C11b C12b . . . 121.0(7) ?
N1b C11b H11b . . . 119.48 ?
C12b C11b H11b . . . 119.48 ?
C8a C12a C11a . . . 120.2(6) ?
C8a C12a H12a . . . 119.9 ?
C11a C12a H12a . . . 119.9 ?
C8b C12b C11b . . . 119.9(11) ?
C8b C12b H12b . . . 120.05 ?
C11b C12b H12b . . . 120.05 ?
C1s H1s C5s . . 7_445 54.9 ?
C1s H1s H5s . . 7_445 58.75 ?
C5s H1s H5s 7_445 . 7_445 69.85 ?
C3s H3s C6s . . 7_445 103.42 ?
C3s H3s C7s . . 7_445 54.22 ?
C6s H3s C7s 7_445 . 7_445 135.56 ?
C1s H5s C5s 7_445 . . 60.1 ?
C1s H5s H1s 7_445 . 7_445 85.02 ?
C5s H5s H1s . . 7_445 76.3 ?

loop_
_geom_bond_atom_site_label_1
_geom_bond_atom_site_label_2
_geom_bond_site_symmetry_1
_geom_bond_site_symmetry_2
_geom_bond_distance
_geom_bond_publ_flag
O1s O1s . 7_435 1.5537(9) ?
O1s C1s . . 1.3971(6) ?
O1s C1s . 7_435 1.32095(18) ?
C1s C2s . . 1.5005(2) ?
C1s C4s . 7_445 1.3951(3) ?
C1s C5s . 7_445 1.02298(18) ?
C1s H1s . . 1.09 ?
C1s H2s . . 1.09 ?
C1s H5s . 7_445 0.9354 ?
C2s C3s . . 1.3642(3) ?
C2s C3s . 7_445 1.2581(3) ?
C2s C4s . 7_445 0.4717(2) ?
C2s C5s . 7_445 1.2030(5) ?
C2s C7s . . 1.3775(7) ?
C3s C3s . 7_445 1.5584(10) ?
C3s C4s . . 1.37817(19) ?
C3s C5s . 7_445 1.6645(2) ?
C3s C6s . 7_445 1.2671(5) ?
C3s C7s . 7_445 0.9677(2) ?
C3s H3s . . 1.09 ?
C4s C5s . . 1.3982(8) ?
C4s C7s . 7_445 1.2072(4) ?
C4s H4s . . 1.09 ?
C5s C6s . . 1.3807(3) ?
C5s H1s . 7_445 1.128 ?
C5s H5s . . 1.09 ?
C6s C7s . . 1.3798(2) ?
C6s H3s . 7_445 0.4409 ?
C6s H6s . . 1.09 ?
C7s H3s . 7_445 1.0301 ?
C7s H7s . . 1.09 ?
N1a C10a . . 1.310(10) ?
N1a C11a . . 1.351(10) ?
N1b C10b . . 1.306(13) ?
N1b C11b . . 1.35(2) ?
C1 C2a . . 1.550(8) ?
C1 C2a . 2_555 1.550(8) ?
C1 C2b . . 1.512(11) ?
C1 C2b . 2_555 1.512(11) ?
C2a C3a . . 1.390(12) ?
C2a C7a . . 1.382(10) ?
C2b C3b . . 1.375(17) ?
C2b C7b . . 1.396(9) ?
C3a C4a . . 1.415(9) ?
C3a H3a . . 1.09 ?
C3b C4b . . 1.401(13) ?
C3b H3b . . 1.09 ?
C4a C5a . . 1.370(10) ?
C4a H4a . . 1.09 ?
C4b C5b . . 1.395(9) ?
C4b H4b . . 1.09 ?
C5a C6a . . 1.402(12) ?
C5a C8a . . 1.513(9) ?
C5b C6b . . 1.367(16) ?
C5b C8b . . 1.550(13) ?
C6a C7a . . 1.421(9) ?
C6a H6a . . 1.09 ?
C6b C7b . . 1.377(14) ?
C6b H6b . . 1.09 ?
C7a H7a . . 1.09 ?
C7b H7b . . 1.09 ?
C8a C9a . . 1.360(10) ?
C8a C12a . . 1.388(10) ?
C8b C9b . . 1.365(18) ?
C8b C12b . . 1.363(10) ?
C9a C10a . . 1.430(10) ?
C9a H9a . . 1.09 ?
C9b C10b . . 1.395(17) ?
C9b H9b . . 1.09 ?
C10a H10a . . 1.09 ?
C10b H10b . . 1.09 ?
C11a C12a . . 1.374(9) ?
C11a H11a . . 1.09 ?
C11b C12b . . 1.350(17) ?
C11b H11b . . 1.09 ?
C12a H12a . . 1.09 ?
C12b H12b . . 1.09 ?
H1s H5s . 7_445 0.6467 ?

loop_
_geom_hbond_atom_site_label_D
_geom_hbond_atom_site_label_H
_geom_hbond_atom_site_label_A
_geom_hbond_site_symmetry_D
_geom_hbond_site_symmetry_H
_geom_hbond_site_symmetry_A
_geom_hbond_distance_DH
_geom_hbond_distance_HA
_geom_hbond_distance_DA
_geom_hbond_angle_DHA
_geom_hbond_publ_flag
O1s H1s C5s 7_435 . 7_445 1.29 1.13 2.0739 117.83 ?
O1s H1s C6s 7_435 . 7_445 1.29 2.14 3.2768 143.94 ?
C5s H1s O1s 7_445 . 7_435 1.13 1.29 2.0739 117.83 ?
C5s H1s C1s 7_445 . 7_435 1.13 2.43 3.1647 120.98 ?
C6s H3s C2s 7_445 . 7_445 0.44 2.17 2.4262 121.00 ?
C6s H3s C4s 7_445 . . 0.44 2.11 2.4336 ** ?
C6s H3s C7s 7_445 . 7_445 0.44 1.03 1.3798 135.56 ?
C7s H3s C5s 7_445 . 7_445 1.03 1.68 2.3889 121.50 ?
C7s H3s C6s 7_445 . 7_445 1.03 0.44 1.3798 135.56 ?
O1s H4s C2s 7_445 . 7_445 1.29 1.54 2.3630 113.16 ?
O1s H4s C3s 7_445 . . 1.29 2.16 3.3014 146.01 ?
O1s H4s C4s 7_445 . . 1.29 1.09 1.9921 113.66 ?
O1s H4s C7s 7_445 . 7_445 1.29 1.47 2.7364 167.62 ?
C4s H4s O1s . . 7_445 1.09 1.29 1.9921 113.66 ?
O1s H5s C2s 1_565 . 7_445 1.15 2.13 2.8136 114.86 ?
O1s H5s C5s 1_565 . . 1.15 1.09 2.0739 135.69 ?
O1s H5s C6s 1_565 . . 1.15 2.15 3.2768 165.84 ?
C5s H5s O1s . . 1_565 1.09 1.15 2.0739 135.69 ?
C5s H5s C1s . . 1_565 1.09 2.47 3.1647 120.39 ?
C3b H3b C3a . . 2_555 1.09 2.36 3.060(9) 120.45 ?
C7a H7a C7b . . . 1.09 2.37 3.052(9) 118.81 ?
C10b H10b N1a . . 7_435 1.09 2.42 3.409(15) 150.20 ?

loop_
_geom_torsion_atom_site_label_1
_geom_torsion_atom_site_label_2
_geom_torsion_atom_site_label_3
_geom_torsion_atom_site_label_4
_geom_torsion_site_symmetry_1
_geom_torsion_site_symmetry_2
_geom_torsion_site_symmetry_3
_geom_torsion_site_symmetry_4
_geom_torsion
_geom_torsion_publ_flag
? ? ? ? ? ? ? ? ? ?

loop_
_reflns_scale_group_code
_reflns_scale_meas_intensity
2%1 1122.229
3%1 1134.694
4%1 1160.344
5%1 1246.285
8%1 1573.618
9%1 1511.358
10%1 1518.236
11%1 1977.652
12%1 2099.390
13%1 2221.725
14%1 2399.763
17%1 3015.242
19%1 3024.042
20%1 2982.210
22%1 3226.261
23%1 3154.244
24%1 3317.112
25%1 3470.685
27%1 3414.873
28%1 3752.556
29%1 3742.759
30%1 3941.195
31%1 3586.757
32%1 3846.874
33%1 3556.674
34%1 3487.018
35%1 3210.388
37%1 3487.427
38%1 3599.835
39%1 3878.339
40%1 3494.792
41%1 3711.411
42%1 3704.227
43%1 3288.200
44%1 3010.627
45%1 3180.171
46%1 3077.894
47%1 2916.179
49%1 2804.878
50%1 2555.194
51%1 2137.186
52%1 2175.338
54%1 1946.505
1%2 3758.509
2%2 4005.737
4%2 4109.673
7%2 4328.884
8%2 4676.707
9%2 4649.859
10%2 4816.835
11%2 4755.731
12%2 4920.848
13%2 4919.314
14%2 4984.139
17%2 4702.406
18%2 4692.902
20%2 4610.718
21%2 4790.754
22%2 4367.993
23%2 3794.253
24%2 3565.689
25%2 3665.395
26%2 3554.932
29%2 2992.377
31%2 2332.787
32%2 2329.515
34%2 1968.522
2%3 2112.916
3%3 1008.725
4%3 978.662
5%3 1102.440
6%3 2588.243
7%3 814.232
8%3 1264.526
9%3 7458.577
10%3 1410.464
11%3 1343.771
12%3 1225.761
13%3 1248.917
14%3 1723.900
15%3 1584.525
16%3 2070.219
17%3 1544.467
18%3 1770.061
19%3 1534.001
20%3 2099.149
21%3 2046.015
22%3 3536.103
23%3 1122.039
24%3 5760.228
25%3 2458.385
26%3 2556.778
31%3 5776.664
32%3 2200.975
33%3 1994.155
34%3 1843.399
35%3 2026.719
36%3 1558.573
37%3 1616.871
38%3 1597.672
39%3 1512.459
40%3 1842.625
41%3 1256.933
42%3 1286.135
43%3 1524.766
44%3 1646.265
45%3 1201.746
46%3 492.190
47%3 1132.323
48%3 1092.295

loop_
_restr_angle_atom_site_label_1
_restr_angle_site_symmetry_1
_restr_angle_atom_site_label_2
_restr_angle_site_symmetry_2
_restr_angle_atom_site_label_3
_restr_angle_site_symmetry_3
_restr_angle_target
_restr_angle_target_weight_param
C7a . C2a . C3a . 120 0.1
C2a . C3a . C4a . 120 0.1
C3a . C4a . C5a . 120 0.1
C4a . C5a . C6a . 120 0.1
C5a . C6a . C7a . 120 0.1
C6a . C7a . C2a . 120 0.1
C9a . C8a . C12a . 120 0.1
C8a . C12a . C11a . 120 0.1
C12a . C11a . N1a . 120 0.1
C11a . N1a . C10a . 120 0.1
N1a . C10a . C9a . 120 0.1
C10a . C9a . C8a . 120 0.1
C7b . C2b . C3b . 120 0.1
C2b . C3b . C4b . 120 0.1
C3b . C4b . C5b . 120 0.1
C4b . C5b . C6b . 120 0.1
C5b . C6b . C7b . 120 0.1
C6b . C7b . C2b . 120 0.1
C9b . C8b . C12b . 120 0.1
C8b . C12b . C11b . 120 0.1
C12b . C11b . N1b . 120 0.1
C11b . N1b . C10b . 120 0.1
N1b . C10b . C9b . 120 0.1
C10b . C9b . C8b . 120 0.1

loop_
_restr_distance_atom_site_label_1
_restr_distance_site_symmetry_1
_restr_distance_atom_site_label_2
_restr_distance_site_symmetry_2
_restr_distance_target
_restr_distance_target_weight_param
N1a . C10a . 1.33 0.005
N1a . C11a . 1.33 0.005
N1b . C10b . 1.33 0.005
N1b . C11b . 1.33 0.005
C10a . C9a . 1.38 0.005
C11a . C12a . 1.38 0.005
C10b . C9b . 1.38 0.005
C11b . C12b . 1.38 0.005
C8a . C9a . 1.38 0.005
C8a . C12a . 1.38 0.005
C8b . C9b . 1.38 0.005
C8b . C12b . 1.38 0.005
C8a . C5a . 1.48 0.005
C8b . C5b . 1.48 0.005
C5a . C4a . 1.39 0.005
C5a . C6a . 1.39 0.005
C5b . C4b . 1.39 0.005
C5b . C6b . 1.39 0.005
C6a . C7a . 1.38 0.005
C4a . C3a . 1.38 0.005
C6b . C7b . 1.38 0.005
C4b . C3b . 1.38 0.005
C3a . C2a . 1.39 0.005
C2a . C7a . 1.39 0.005
C3b . C2b . 1.39 0.005
C2b . C7b . 1.39 0.005

loop_
_restr_equal_angle_atom_site_label_1
_restr_equal_angle_site_symmetry_1
_restr_equal_angle_atom_site_label_2
_restr_equal_angle_site_symmetry_2
_restr_equal_angle_atom_site_label_3
_restr_equal_angle_site_symmetry_3
_restr_equal_angle_class_class_id
_restr_equal_angle_class_target_weight_param
? ? ? ? ? ? ? ?

loop_
_restr_equal_distance_atom_site_label_1
_restr_equal_distance_site_symmetry_1
_restr_equal_distance_atom_site_label_2
_restr_equal_distance_site_symmetry_2
_restr_equal_distance_class_class_id
_restr_equal_distance_class_target_weight_param
? ? ? ? ? ?

loop_
_restr_equal_torsion_atom_site_label_1
_restr_equal_torsion_site_symmetry_1
_restr_equal_torsion_atom_site_label_2
_restr_equal_torsion_site_symmetry_2
_restr_equal_torsion_atom_site_label_3
_restr_equal_torsion_site_symmetry_3
_restr_equal_torsion_atom_site_label_4
_restr_equal_torsion_site_symmetry_4
_restr_equal_torsion_class_class_id
_restr_equal_torsion_class_target_weight_param
? ? ? ? ? ? ? ? ? ?

loop_
_restr_torsion_atom_site_label_1
_restr_torsion_site_symmetry_1
_restr_torsion_atom_site_label_2
_restr_torsion_site_symmetry_2
_restr_torsion_atom_site_label_3
_restr_torsion_site_symmetry_3
_restr_torsion_atom_site_label_4
_restr_torsion_site_symmetry_4
_restr_torsion_angle_target
_restr_torsion_weight_param
? ? ? ? ? ? ? ? ? ?
